data_4063234
loop_
_publ_author_name
'Shabana A. Ahmed'
'Michael S. Hill'
'Peter B. Hitchcock'

_publ_section_title
;
 Synthesis and M-C\g Hemilability of Group 2
 Bis(phosphinimino)methanides
;
_journal_issue 2
_journal_name_full Organometallics
_journal_page_first 394
_journal_page_last 402
_journal_paper_doi 10.1021/om050811h
_journal_volume 25
_journal_year 2006
_chemical_compound_source 'synthesis as described'
_chemical_formula_moiety 'C86 H86 Ba1 N4 P4, 0.5(C7 H8)'
_chemical_formula_sum 'C89.5 H90 Ba N4 P4'
_chemical_formula_weight 1482.88
_chemical_name_common
;
[Ba(MesNPPh2CHPPh2NMes)2].1/2(toluene)
;
_space_group_IT_number 2
_space_group_name_Hall '-P 1'
_space_group_name_H-M_alt 'P -1'
_symmetry_cell_setting triclinic
_symmetry_Int_Tables_number 2
_symmetry_space_group_name_Hall '-P 1'
_symmetry_space_group_name_H-M 'P -1'
_atom_sites_solution_hydrogens geom
_atom_sites_solution_primary direct
_atom_sites_solution_secondary difmap
_audit_conform_dict_location ftp://ftp.iucr.org/pub/cif_core.dic
_audit_conform_dict_name cif_core.dic
_audit_conform_dict_version 2.2
_audit_creation_date 2003-04-02T16:04:55-00:00
_audit_creation_method 'WinGX routine CIF_UPDATE'
_cell_angle_alpha 100.566(1)
_cell_angle_beta 92.303(1)
_cell_angle_gamma 118.149(1)
_cell_formula_units_Z 2
_cell_length_a 13.0294(2)
_cell_length_b 13.3312(2)
_cell_length_c 25.5773(4)
_cell_measurement_reflns_used 131083
_cell_measurement_temperature 173(2)
_cell_measurement_theta_max 27.485
_cell_measurement_theta_min 3.705
_cell_measurement_wavelength 0.71073
_cell_volume 3809.47(10)
_computing_cell_refinement 'HKL Scalepack (Otwinowski & Minor 1997)'
_computing_data_collection 'Collect (Nonius BV, 1997-2000)'
_computing_data_reduction 'HKL Denzo and Scalepack (Otwinowski & Minor 1997)'
_computing_molecular_graphics 'Ortep-3 for Windows (Farrugia, 1997)'
_computing_publication_material 'WinGX publication routines (Farrugia, 1999)'
_computing_structure_refinement 'SHELXL-97 (Sheldrick, 1997)'
_computing_structure_solution 'SHELXS-97 (Sheldrick, 1997)'
_diffrn_ambient_temperature 173(2)
_diffrn_measured_fraction_theta_full 0.974
_diffrn_measured_fraction_theta_max 0.974
_diffrn_measurement_device '95mm CCD camera on \k-goniostat'
_diffrn_measurement_device_type KappaCCD
_diffrn_measurement_method CCD
_diffrn_radiation_monochromator graphite
_diffrn_radiation_probe x-ray
_diffrn_radiation_type MoK\a
_diffrn_radiation_wavelength 0.71073
_diffrn_reflns_av_R_equivalents 0.0629
_diffrn_reflns_av_unetI/netI 0.0803
_diffrn_reflns_limit_h_max 16
_diffrn_reflns_limit_h_min -13
_diffrn_reflns_limit_k_max 17
_diffrn_reflns_limit_k_min -17
_diffrn_reflns_limit_l_max 33
_diffrn_reflns_limit_l_min -33
_diffrn_reflns_number 45010
_diffrn_reflns_theta_full 27.53
_diffrn_reflns_theta_max 27.53
_diffrn_reflns_theta_min 3.72
_exptl_absorpt_coefficient_mu 0.654
_exptl_absorpt_correction_T_max 0.988
_exptl_absorpt_correction_T_min 0.8719
_exptl_absorpt_correction_type multi-scan
_exptl_absorpt_process_details
;
        [c.f. r.h. blessing, acta cryst. (1995), a51, 33-38]
;
_exptl_crystal_colour colourless
_exptl_crystal_density_diffrn 1.293
_exptl_crystal_density_method 'not measured'
_exptl_crystal_description prism
_exptl_crystal_F_000 1542
_exptl_crystal_size_max 0.1
_exptl_crystal_size_mid 0.1
_exptl_crystal_size_min 0.1
_refine_diff_density_max 0.463
_refine_diff_density_min -0.808
_refine_diff_density_rms 0.082
_refine_ls_extinction_method none
_refine_ls_goodness_of_fit_ref 1.025
_refine_ls_hydrogen_treatment riding
_refine_ls_matrix_type full
_refine_ls_number_parameters 927
_refine_ls_number_reflns 17111
_refine_ls_number_restraints 0
_refine_ls_restrained_S_all 1.025
_refine_ls_R_factor_all 0.0803
_refine_ls_R_factor_gt 0.0471
_refine_ls_shift/su_max 0.001
_refine_ls_shift/su_mean 0
_refine_ls_structure_factor_coef Fsqd
_refine_ls_weighting_details 'calc w=1/[\s^2^(Fo^2^)+(0.0320P)^2^+2.4026P] where P=(Fo^2^+2Fc^2^)/3'
_refine_ls_weighting_scheme calc
_refine_ls_wR_factor_gt 0.0884
_refine_ls_wR_factor_ref 0.0979
_reflns_number_gt 12563
_reflns_number_total 17111
_reflns_threshold_expression >2sigma(I)
_cod_original_sg_symbol_H-M P-1
_cod_original_formula_sum 'C89.5 H90 Ba1 N4 P4'
_cod_database_code 4063234

loop_
_symmetry_equiv_pos_as_xyz
'x, y, z'
'-x, -y, -z'

loop_
_atom_site_label
_atom_site_type_symbol
_atom_site_fract_x
_atom_site_fract_y
_atom_site_fract_z
_atom_site_U_iso_or_equiv
_atom_site_adp_type
_atom_site_occupancy
_atom_site_symmetry_multiplicity
_atom_site_calc_flag
_atom_site_refinement_flags
Ba Ba 0.249055(16) 0.021772(16) 0.259950(7) 0.02493(6) Uani 1 1 d .
P1 P 0.17851(7) -0.11025(7) 0.37532(3) 0.02240(16) Uani 1 1 d .
P2 P 0.44237(6) 0.08177(7) 0.39295(3) 0.02299(16) Uani 1 1 d .
P3 P 0.29347(7) 0.00385(7) 0.12185(3) 0.02770(18) Uani 1 1 d .
P4 P 0.08048(7) 0.04800(7) 0.14571(3) 0.02733(17) Uani 1 1 d .
N1 N 0.1248(2) -0.1540(2) 0.31243(9) 0.0267(5) Uani 1 1 d .
N2 N 0.4127(2) 0.1428(2) 0.35035(9) 0.0261(5) Uani 1 1 d .
N3 N 0.3533(2) -0.0156(2) 0.17229(9) 0.0308(6) Uani 1 1 d .
N4 N 0.1155(2) 0.0961(2) 0.20955(9) 0.0286(6) Uani 1 1 d .
C1 C 0.3268(2) -0.0515(3) 0.39387(12) 0.0275(7) Uani 1 1 d .
H1 H 0.3487 -0.102 0.407 0.033 Uiso 1 1 calc R
C2 C 0.1015(2) -0.2271(2) 0.40998(11) 0.0233(6) Uani 1 1 d .
C3 C -0.0202(3) -0.2958(3) 0.39714(12) 0.0314(7) Uani 1 1 d .
H3 H -0.0607 -0.2847 0.3689 0.038 Uiso 1 1 calc R
C4 C -0.0827(3) -0.3800(3) 0.42500(13) 0.0359(8) Uani 1 1 d .
H4 H -0.1657 -0.4265 0.4158 0.043 Uiso 1 1 calc R
C5 C -0.0246(3) -0.3967(3) 0.46624(13) 0.0357(8) Uani 1 1 d .
H5 H -0.0677 -0.4541 0.4856 0.043 Uiso 1 1 calc R
C6 C 0.0958(3) -0.3300(3) 0.47910(12) 0.0338(7) Uani 1 1 d .
H6 H 0.1356 -0.3416 0.5074 0.041 Uiso 1 1 calc R
C7 C 0.1592(3) -0.2461(3) 0.45101(11) 0.0277(7) Uani 1 1 d .
H7 H 0.2424 -0.2013 0.4598 0.033 Uiso 1 1 calc R
C8 C 0.1357(2) -0.0033(2) 0.40555(11) 0.0249(6) Uani 1 1 d .
C9 C 0.0701(3) 0.0306(3) 0.37615(12) 0.0305(7) Uani 1 1 d .
H9 H 0.0486 -0.0002 0.3384 0.037 Uiso 1 1 calc R
C10 C 0.0360(3) 0.1083(3) 0.40140(14) 0.0371(8) Uani 1 1 d .
H10 H -0.0072 0.1323 0.3809 0.045 Uiso 1 1 calc R
C11 C 0.0645(3) 0.1517(3) 0.45648(14) 0.0408(8) Uani 1 1 d .
H11 H 0.0404 0.2049 0.4738 0.049 Uiso 1 1 calc R
C12 C 0.1281(3) 0.1176(3) 0.48625(13) 0.0408(8) Uani 1 1 d .
H12 H 0.1472 0.1466 0.5241 0.049 Uiso 1 1 calc R
C13 C 0.1639(3) 0.0411(3) 0.46095(12) 0.0309(7) Uani 1 1 d .
H13 H 0.2084 0.0186 0.4816 0.037 Uiso 1 1 calc R
C14 C 0.5042(3) 0.1822(3) 0.45953(11) 0.0259(6) Uani 1 1 d .
C15 C 0.4657(3) 0.1392(3) 0.50505(12) 0.0313(7) Uani 1 1 d .
H15 H 0.4062 0.0603 0.5009 0.038 Uiso 1 1 calc R
C16 C 0.5134(3) 0.2105(3) 0.55597(12) 0.0390(8) Uani 1 1 d .
H16 H 0.4863 0.1806 0.5866 0.047 Uiso 1 1 calc R
C17 C 0.5997(3) 0.3242(3) 0.56226(13) 0.0419(9) Uani 1 1 d .
H17 H 0.6317 0.373 0.5974 0.05 Uiso 1 1 calc R
C18 C 0.6407(3) 0.3687(3) 0.51799(13) 0.0402(8) Uani 1 1 d .
H18 H 0.7007 0.4476 0.5227 0.048 Uiso 1 1 calc R
C19 C 0.5937(3) 0.2976(3) 0.46677(12) 0.0326(7) Uani 1 1 d .
H19 H 0.6227 0.3277 0.4364 0.039 Uiso 1 1 calc R
C20 C 0.5598(3) 0.0446(3) 0.38009(11) 0.0255(6) Uani 1 1 d .
C21 C 0.6607(3) 0.0871(3) 0.41679(12) 0.0320(7) Uani 1 1 d .
H21 H 0.6746 0.1438 0.4487 0.038 Uiso 1 1 calc R
C22 C 0.7413(3) 0.0480(3) 0.40743(13) 0.0384(8) Uani 1 1 d .
H22 H 0.8095 0.0777 0.433 0.046 Uiso 1 1 calc R
C23 C 0.7232(3) -0.0332(3) 0.36161(13) 0.0401(8) Uani 1 1 d .
H23 H 0.7784 -0.0601 0.3555 0.048 Uiso 1 1 calc R
C24 C 0.6234(3) -0.0762(3) 0.32389(13) 0.0371(8) Uani 1 1 d .
H24 H 0.6102 -0.1327 0.292 0.045 Uiso 1 1 calc R
C25 C 0.5436(3) -0.0362(3) 0.33307(11) 0.0296(7) Uani 1 1 d .
H25 H 0.4766 -0.0643 0.3069 0.035 Uiso 1 1 calc R
C26 C 0.0593(3) -0.2715(3) 0.28365(11) 0.0290(7) Uani 1 1 d .
C27 C -0.0534(3) -0.3103(3) 0.25548(12) 0.0344(7) Uani 1 1 d .
C28 C -0.1183(3) -0.4242(3) 0.22465(13) 0.0425(9) Uani 1 1 d .
H28 H -0.1933 -0.4481 0.2057 0.051 Uiso 1 1 calc R
C29 C -0.0775(3) -0.5040(3) 0.22056(13) 0.0444(9) Uani 1 1 d .
C30 C 0.0330(3) -0.4651(3) 0.24806(12) 0.0393(8) Uani 1 1 d .
H30 H 0.0629 -0.5182 0.2458 0.047 Uiso 1 1 calc R
C31 C 0.1019(3) -0.3523(3) 0.27878(12) 0.0330(7) Uani 1 1 d .
C32 C -0.1024(3) -0.2277(3) 0.25979(14) 0.0445(9) Uani 1 1 d .
H32A H -0.1804 -0.2671 0.2381 0.067 Uiso 1 1 calc R
H32B H -0.0498 -0.159 0.2466 0.067 Uiso 1 1 calc R
H32C H -0.109 -0.203 0.2974 0.067 Uiso 1 1 calc R
C33 C -0.1492(4) -0.6272(3) 0.18690(17) 0.0666(12) Uani 1 1 d .
H33A H -0.2241 -0.6382 0.1705 0.1 Uiso 0.5 1 calc PR
H33B H -0.1643 -0.6828 0.2097 0.1 Uiso 0.5 1 calc PR
H33C H -0.1056 -0.6405 0.1586 0.1 Uiso 0.5 1 calc PR
H33D H -0.1052 -0.6695 0.1887 0.1 Uiso 0.5 1 calc PR
H33E H -0.1651 -0.6249 0.1495 0.1 Uiso 0.5 1 calc PR
H33F H -0.2238 -0.6671 0.2007 0.1 Uiso 0.5 1 calc PR
C34 C 0.2238(3) -0.3163(3) 0.30517(13) 0.0400(8) Uani 1 1 d .
H34A H 0.2236 -0.3122 0.3438 0.06 Uiso 1 1 calc R
H34B H 0.2797 -0.2395 0.2995 0.06 Uiso 1 1 calc R
H34C H 0.247 -0.3739 0.2893 0.06 Uiso 1 1 calc R
C35 C 0.4771(3) 0.2652(3) 0.35216(11) 0.0274(7) Uani 1 1 d .
C36 C 0.4415(3) 0.3421(3) 0.37966(13) 0.0329(7) Uani 1 1 d .
C37 C 0.5022(3) 0.4595(3) 0.37866(14) 0.0412(8) Uani 1 1 d .
H37 H 0.4781 0.5107 0.3981 0.049 Uiso 1 1 calc R
C38 C 0.5962(3) 0.5056(3) 0.35060(14) 0.0410(8) Uani 1 1 d .
C39 C 0.6307(3) 0.4295(3) 0.32385(13) 0.0409(8) Uani 1 1 d .
H39 H 0.695 0.4588 0.3043 0.049 Uiso 1 1 calc R
C40 C 0.5748(3) 0.3112(3) 0.32445(12) 0.0339(7) Uani 1 1 d .
C41 C 0.3392(3) 0.3006(3) 0.41067(16) 0.0492(10) Uani 1 1 d .
H41A H 0.3539 0.2649 0.4383 0.074 Uiso 1 1 calc R
H41B H 0.2673 0.2426 0.3861 0.074 Uiso 1 1 calc R
H41C H 0.3296 0.3671 0.4278 0.074 Uiso 1 1 calc R
C42 C 0.6575(4) 0.6343(3) 0.34952(19) 0.0644(12) Uani 1 1 d .
H42A H 0.6201 0.6731 0.3709 0.097 Uiso 0.5 1 calc PR
H42B H 0.6513 0.642 0.3123 0.097 Uiso 0.5 1 calc PR
H42C H 0.7407 0.6706 0.3646 0.097 Uiso 0.5 1 calc PR
H42D H 0.7213 0.6507 0.3277 0.097 Uiso 0.5 1 calc PR
H42E H 0.6901 0.6818 0.3863 0.097 Uiso 0.5 1 calc PR
H42F H 0.6007 0.6533 0.3339 0.097 Uiso 0.5 1 calc PR
C43 C 0.6202(3) 0.2344(3) 0.29631(14) 0.0510(10) Uani 1 1 d .
H43A H 0.673 0.2741 0.2717 0.076 Uiso 1 1 calc R
H43B H 0.554 0.1606 0.2758 0.076 Uiso 1 1 calc R
H43C H 0.6634 0.2185 0.323 0.076 Uiso 1 1 calc R
C44 C 0.1488(3) -0.0281(3) 0.12044(14) 0.0393(8) Uani 1 1 d .
H44 H 0.0951 -0.1056 0.1013 0.047 Uiso 1 1 calc R
C45 C 0.3030(3) -0.0771(3) 0.05820(12) 0.0325(7) Uani 1 1 d .
C46 C 0.4033(3) -0.0857(4) 0.05198(13) 0.0513(10) Uani 1 1 d .
H46 H 0.465 -0.0524 0.0815 0.062 Uiso 1 1 calc R
C47 C 0.4159(4) -0.1419(4) 0.00366(15) 0.0704(14) Uani 1 1 d .
H47 H 0.4861 -0.1463 0.0002 0.085 Uiso 1 1 calc R
C48 C 0.3277(4) -0.1914(4) -0.03931(16) 0.0716(13) Uani 1 1 d .
H48 H 0.3358 -0.231 -0.0724 0.086 Uiso 1 1 calc R
C49 C 0.2281(4) -0.1828(4) -0.03387(16) 0.0762(15) Uani 1 1 d .
H49 H 0.167 -0.2158 -0.0636 0.091 Uiso 1 1 calc R
C50 C 0.2152(4) -0.1262(4) 0.01475(14) 0.0561(11) Uani 1 1 d .
H50 H 0.1453 -0.1213 0.018 0.067 Uiso 1 1 calc R
C51 C 0.3827(3) 0.1572(3) 0.12108(12) 0.0308(7) Uani 1 1 d .
C52 C 0.4649(3) 0.2362(3) 0.16456(15) 0.0441(9) Uani 1 1 d .
H52 H 0.477 0.21 0.1952 0.053 Uiso 1 1 calc R
C53 C 0.5300(4) 0.3536(3) 0.16399(19) 0.0617(11) Uani 1 1 d .
H53 H 0.5854 0.4077 0.1943 0.074 Uiso 1 1 calc R
C54 C 0.5141(4) 0.3912(4) 0.1196(2) 0.0681(13) Uani 1 1 d .
H54 H 0.5585 0.4715 0.119 0.082 Uiso 1 1 calc R
C55 C 0.4341(4) 0.3131(4) 0.07582(19) 0.0624(12) Uani 1 1 d .
H55 H 0.4242 0.3396 0.0449 0.075 Uiso 1 1 calc R
C56 C 0.3679(3) 0.1969(3) 0.07614(15) 0.0460(9) Uani 1 1 d .
H56 H 0.3121 0.1437 0.0457 0.055 Uiso 1 1 calc R
C57 C 0.0986(3) 0.1611(3) 0.11080(12) 0.0344(7) Uani 1 1 d .
C58 C 0.1045(4) 0.2660(3) 0.13513(14) 0.0502(10) Uani 1 1 d .
H58 H 0.1035 0.284 0.1727 0.06 Uiso 1 1 calc R
C59 C 0.1119(4) 0.3446(4) 0.10491(17) 0.0708(13) Uani 1 1 d .
H59 H 0.1154 0.416 0.1219 0.085 Uiso 1 1 calc R
C60 C 0.1142(4) 0.3203(4) 0.05043(17) 0.0682(13) Uani 1 1 d .
H60 H 0.1211 0.3755 0.0301 0.082 Uiso 1 1 calc R
C61 C 0.1066(4) 0.2161(4) 0.02560(15) 0.0608(11) Uani 1 1 d .
H61 H 0.1066 0.1984 -0.0121 0.073 Uiso 1 1 calc R
C62 C 0.0989(3) 0.1373(4) 0.05520(13) 0.0468(9) Uani 1 1 d .
H62 H 0.0938 0.0655 0.0377 0.056 Uiso 1 1 calc R
C63 C -0.0745(3) -0.0597(3) 0.12119(12) 0.0338(7) Uani 1 1 d .
C64 C -0.1190(3) -0.1728(3) 0.12886(14) 0.0463(9) Uani 1 1 d .
H64 H -0.0679 -0.1939 0.1456 0.056 Uiso 1 1 calc R
C65 C -0.2361(4) -0.2547(4) 0.11251(17) 0.0674(13) Uani 1 1 d .
H65 H -0.2645 -0.3311 0.1185 0.081 Uiso 1 1 calc R
C66 C -0.3116(4) -0.2279(5) 0.08797(17) 0.0804(16) Uani 1 1 d .
H66 H -0.3918 -0.2853 0.0765 0.096 Uiso 1 1 calc R
C67 C -0.2706(4) -0.1168(5) 0.07989(15) 0.0690(14) Uani 1 1 d .
H67 H -0.3229 -0.0975 0.0629 0.083 Uiso 1 1 calc R
C68 C -0.1530(3) -0.0326(4) 0.09643(13) 0.0492(10) Uani 1 1 d .
H68 H -0.1258 0.0439 0.0909 0.059 Uiso 1 1 calc R
C69 C 0.3803(3) -0.1061(3) 0.17451(11) 0.0335(7) Uani 1 1 d .
C70 C 0.4992(3) -0.0807(3) 0.18106(12) 0.0379(8) Uani 1 1 d .
C71 C 0.5258(4) -0.1674(4) 0.18739(14) 0.0508(10) Uani 1 1 d .
H71 H 0.6059 -0.1493 0.1913 0.061 Uiso 1 1 calc R
C72 C 0.4403(5) -0.2787(4) 0.18822(15) 0.0621(12) Uani 1 1 d .
C73 C 0.3240(5) -0.3040(3) 0.18036(14) 0.0618(12) Uani 1 1 d .
H73 H 0.2638 -0.3811 0.1797 0.074 Uiso 1 1 calc R
C74 C 0.2918(3) -0.2201(3) 0.17333(13) 0.0453(9) Uani 1 1 d .
C75 C 0.5989(3) 0.0379(3) 0.17955(14) 0.0440(9) Uani 1 1 d .
H75A H 0.6494 0.074 0.2145 0.066 Uiso 1 1 calc R
H75B H 0.5669 0.0877 0.1715 0.066 Uiso 1 1 calc R
H75C H 0.6453 0.0291 0.1516 0.066 Uiso 1 1 calc R
C76 C 0.4706(6) -0.3713(5) 0.1976(2) 0.107(2) Uani 1 1 d .
H76A H 0.5563 -0.3385 0.2024 0.161 Uiso 0.5 1 calc PR
H76B H 0.4349 -0.4381 0.1665 0.161 Uiso 0.5 1 calc PR
H76C H 0.4403 -0.3972 0.2299 0.161 Uiso 0.5 1 calc PR
H76D H 0.398 -0.444 0.1968 0.161 Uiso 0.5 1 calc PR
H76E H 0.5194 -0.3445 0.2327 0.161 Uiso 0.5 1 calc PR
H76F H 0.514 -0.3853 0.1693 0.161 Uiso 0.5 1 calc PR
C77 C 0.1634(3) -0.2567(3) 0.16033(14) 0.0531(10) Uani 1 1 d .
H77A H 0.1452 -0.2026 0.1842 0.08 Uiso 1 1 calc R
H77B H 0.1151 -0.336 0.1655 0.08 Uiso 1 1 calc R
H77C H 0.1463 -0.2553 0.1229 0.08 Uiso 1 1 calc R
C78 C 0.0959(3) 0.1784(3) 0.24546(11) 0.0284(7) Uani 1 1 d .
C79 C -0.0152(3) 0.1506(3) 0.26159(12) 0.0333(7) Uani 1 1 d .
C80 C -0.0249(3) 0.2326(3) 0.30046(13) 0.0405(8) Uani 1 1 d .
H80 H -0.1002 0.214 0.3104 0.049 Uiso 1 1 calc R
C81 C 0.0703(4) 0.3401(3) 0.32519(13) 0.0465(9) Uani 1 1 d .
C82 C 0.1783(4) 0.3664(3) 0.30875(13) 0.0455(9) Uani 1 1 d .
H82 H 0.2447 0.4398 0.325 0.055 Uiso 1 1 calc R
C83 C 0.1930(3) 0.2886(3) 0.26910(12) 0.0362(8) Uani 1 1 d .
C84 C -0.1224(3) 0.0360(3) 0.23891(14) 0.0423(8) Uani 1 1 d .
H84A H -0.1799 0.0209 0.2641 0.063 Uiso 1 1 calc R
H84B H -0.1011 -0.0261 0.2332 0.063 Uiso 1 1 calc R
H84C H -0.1566 0.038 0.2045 0.063 Uiso 1 1 calc R
C85 C 0.0551(5) 0.4232(4) 0.36847(16) 0.0700(13) Uani 1 1 d .
H85A H -0.0275 0.3884 0.3741 0.105 Uiso 0.5 1 calc PR
H85B H 0.0782 0.4967 0.3575 0.105 Uiso 0.5 1 calc PR
H85C H 0.1047 0.4386 0.402 0.105 Uiso 0.5 1 calc PR
H85D H 0.1311 0.4941 0.3816 0.105 Uiso 0.5 1 calc PR
H85E H 0.0254 0.3858 0.3983 0.105 Uiso 0.5 1 calc PR
H85F H -0.0011 0.4439 0.3537 0.105 Uiso 0.5 1 calc PR
C86 C 0.3112(3) 0.3257(3) 0.25079(14) 0.0453(9) Uani 1 1 d .
H86A H 0.3639 0.4088 0.267 0.068 Uiso 1 1 calc R
H86B H 0.3022 0.3131 0.2115 0.068 Uiso 1 1 calc R
H86C H 0.3446 0.2794 0.2619 0.068 Uiso 1 1 calc R
C87 C 0.2529(8) 0.5693(7) 0.0072(3) 0.059(2) Uani 0.5 1 d P
C88 C 0.2134(9) 0.5113(8) -0.0457(4) 0.077(3) Uani 0.5 1 d P
H88 H 0.267 0.4998 -0.0668 0.092 Uiso 0.5 1 calc PR
C89 C 0.0999(9) 0.4687(9) -0.0697(3) 0.074(3) Uani 0.5 1 d P
H89 H 0.0761 0.4278 -0.1064 0.089 Uiso 0.5 1 calc PR
C90 C 0.0263(10) 0.4846(8) -0.0421(4) 0.070(3) Uani 0.5 1 d P
H90 H -0.0519 0.4553 -0.0589 0.084 Uiso 0.5 1 calc PR
C91 C 0.0586(10) 0.5439(9) 0.0117(4) 0.083(3) Uani 0.5 1 d P
H91 H 0.0035 0.5543 0.032 0.099 Uiso 0.5 1 calc PR
C92 C 0.1747(9) 0.5877(7) 0.0348(3) 0.063(2) Uani 0.5 1 d P
H92 H 0.1996 0.6318 0.071 0.076 Uiso 0.5 1 calc PR
C93 C 0.3738(10) 0.6037(12) 0.0347(5) 0.120(4) Uani 0.5 1 d P
H93A H 0.384 0.643 0.0724 0.18 Uiso 0.25 1 calc PR
H93B H 0.4342 0.6567 0.0165 0.18 Uiso 0.25 1 calc PR
H93C H 0.3814 0.5335 0.033 0.18 Uiso 0.25 1 calc PR
H93D H 0.4157 0.5791 0.0089 0.18 Uiso 0.25 1 calc PR
H93E H 0.3656 0.5654 0.0647 0.18 Uiso 0.25 1 calc PR
H93F H 0.4183 0.6887 0.0483 0.18 Uiso 0.25 1 calc PR

loop_
_atom_site_aniso_label
_atom_site_aniso_U_11
_atom_site_aniso_U_22
_atom_site_aniso_U_33
_atom_site_aniso_U_23
_atom_site_aniso_U_13
_atom_site_aniso_U_12
Ba 0.02558(10) 0.03239(11) 0.01931(9) 0.00802(7) 0.00342(7) 0.01538(8)
P1 0.0218(4) 0.0259(4) 0.0217(4) 0.0077(3) 0.0047(3) 0.0124(3)
P2 0.0196(4) 0.0282(4) 0.0213(4) 0.0048(3) 0.0026(3) 0.0121(3)
P3 0.0240(4) 0.0307(4) 0.0275(4) 0.0008(3) 0.0059(3) 0.0146(4)
P4 0.0252(4) 0.0327(5) 0.0281(4) 0.0057(3) 0.0044(3) 0.0177(4)
N1 0.0262(14) 0.0317(15) 0.0220(13) 0.0092(11) 0.0023(10) 0.0129(12)
N2 0.0254(14) 0.0291(14) 0.0202(12) 0.0031(10) -0.0015(10) 0.0117(12)
N3 0.0299(15) 0.0347(15) 0.0268(14) 0.0011(11) 0.0054(11) 0.0169(13)
N4 0.0279(14) 0.0347(15) 0.0275(13) 0.0081(11) 0.0021(11) 0.0185(12)
C1 0.0227(16) 0.0269(17) 0.0360(17) 0.0078(13) 0.0031(13) 0.0143(14)
C2 0.0228(16) 0.0274(16) 0.0201(14) 0.0042(12) 0.0035(12) 0.0130(13)
C3 0.0279(17) 0.0371(18) 0.0279(16) 0.0102(14) 0.0035(13) 0.0140(15)
C4 0.0264(17) 0.039(2) 0.0381(19) 0.0131(15) 0.0089(14) 0.0110(15)
C5 0.043(2) 0.0277(18) 0.0383(19) 0.0123(15) 0.0128(16) 0.0162(16)
C6 0.040(2) 0.0339(19) 0.0345(18) 0.0144(15) 0.0056(15) 0.0216(16)
C7 0.0264(17) 0.0303(17) 0.0284(16) 0.0075(13) 0.0019(13) 0.0153(14)
C8 0.0214(16) 0.0288(16) 0.0262(16) 0.0101(13) 0.0073(12) 0.0120(14)
C9 0.0265(17) 0.0365(18) 0.0321(17) 0.0098(14) 0.0075(13) 0.0172(15)
C10 0.0290(18) 0.044(2) 0.050(2) 0.0156(17) 0.0105(16) 0.0254(17)
C11 0.036(2) 0.040(2) 0.053(2) 0.0049(17) 0.0141(17) 0.0250(17)
C12 0.039(2) 0.050(2) 0.0322(18) 0.0005(16) 0.0083(15) 0.0237(18)
C13 0.0291(18) 0.0349(18) 0.0319(17) 0.0068(14) 0.0050(14) 0.0184(15)
C14 0.0262(16) 0.0348(18) 0.0240(15) 0.0067(13) 0.0018(12) 0.0209(15)
C15 0.0311(18) 0.0395(19) 0.0267(16) 0.0095(14) 0.0052(13) 0.0192(15)
C16 0.044(2) 0.059(2) 0.0242(17) 0.0096(16) 0.0066(15) 0.032(2)
C17 0.050(2) 0.057(2) 0.0268(18) -0.0051(16) -0.0036(16) 0.038(2)
C18 0.040(2) 0.0322(19) 0.044(2) -0.0007(16) -0.0079(16) 0.0187(17)
C19 0.0345(19) 0.0331(18) 0.0305(17) 0.0059(14) 0.0001(14) 0.0175(16)
C20 0.0223(16) 0.0295(17) 0.0254(15) 0.0081(13) 0.0055(12) 0.0125(14)
C21 0.0272(17) 0.042(2) 0.0268(16) 0.0040(14) 0.0026(13) 0.0181(16)
C22 0.0271(18) 0.057(2) 0.0354(19) 0.0103(17) 0.0025(14) 0.0242(17)
C23 0.036(2) 0.057(2) 0.041(2) 0.0123(17) 0.0119(16) 0.0328(19)
C24 0.037(2) 0.050(2) 0.0285(17) 0.0054(15) 0.0106(15) 0.0258(17)
C25 0.0261(17) 0.0390(19) 0.0240(16) 0.0063(14) 0.0031(13) 0.0167(15)
C26 0.0319(18) 0.0341(18) 0.0187(15) 0.0078(13) 0.0050(13) 0.0136(15)
C27 0.0330(18) 0.044(2) 0.0221(16) 0.0098(14) 0.0050(14) 0.0142(16)
C28 0.0309(19) 0.051(2) 0.0307(18) 0.0083(16) 0.0014(15) 0.0092(18)
C29 0.046(2) 0.040(2) 0.0287(18) 0.0020(15) 0.0071(16) 0.0078(18)
C30 0.049(2) 0.036(2) 0.0304(18) 0.0064(15) 0.0098(16) 0.0191(18)
C31 0.0371(19) 0.0342(19) 0.0229(16) 0.0060(14) 0.0041(14) 0.0138(16)
C32 0.036(2) 0.059(2) 0.040(2) 0.0145(18) 0.0006(16) 0.0230(19)
C33 0.066(3) 0.048(3) 0.055(3) -0.005(2) 0.006(2) 0.009(2)
C34 0.045(2) 0.043(2) 0.0387(19) 0.0044(16) 0.0049(16) 0.0287(18)
C35 0.0250(16) 0.0355(18) 0.0242(15) 0.0094(13) 0.0001(13) 0.0162(14)
C36 0.0263(17) 0.0349(19) 0.0387(18) 0.0127(15) 0.0052(14) 0.0143(15)
C37 0.034(2) 0.035(2) 0.057(2) 0.0121(17) 0.0030(17) 0.0190(17)
C38 0.0274(18) 0.036(2) 0.056(2) 0.0209(17) 0.0027(16) 0.0097(16)
C39 0.0297(19) 0.052(2) 0.044(2) 0.0261(18) 0.0098(16) 0.0167(17)
C40 0.0306(18) 0.047(2) 0.0293(17) 0.0167(15) 0.0067(14) 0.0206(16)
C41 0.043(2) 0.046(2) 0.072(3) 0.021(2) 0.028(2) 0.0281(19)
C42 0.048(3) 0.050(3) 0.099(3) 0.038(2) 0.017(2) 0.018(2)
C43 0.051(2) 0.067(3) 0.045(2) 0.023(2) 0.0284(19) 0.032(2)
C44 0.0228(17) 0.0300(18) 0.059(2) -0.0037(16) 0.0063(15) 0.0127(15)
C45 0.0338(18) 0.0388(19) 0.0271(16) 0.0024(14) 0.0035(14) 0.0213(16)
C46 0.044(2) 0.090(3) 0.0273(18) -0.0019(19) 0.0061(16) 0.044(2)
C47 0.066(3) 0.122(4) 0.041(2) -0.004(2) 0.011(2) 0.068(3)
C48 0.094(4) 0.100(4) 0.035(2) -0.012(2) 0.006(2) 0.068(3)
C49 0.091(4) 0.100(4) 0.040(2) -0.025(2) -0.022(2) 0.065(3)
C50 0.054(3) 0.075(3) 0.043(2) -0.016(2) -0.0115(19) 0.047(2)
C51 0.0275(17) 0.0311(18) 0.0360(18) 0.0047(14) 0.0116(14) 0.0167(15)
C52 0.036(2) 0.038(2) 0.053(2) 0.0047(17) 0.0076(17) 0.0160(18)
C53 0.048(3) 0.039(2) 0.077(3) -0.005(2) 0.012(2) 0.011(2)
C54 0.069(3) 0.033(2) 0.100(4) 0.018(3) 0.044(3) 0.019(2)
C55 0.074(3) 0.053(3) 0.074(3) 0.033(2) 0.032(3) 0.034(3)
C56 0.051(2) 0.049(2) 0.044(2) 0.0154(18) 0.0156(18) 0.026(2)
C57 0.0369(19) 0.0382(19) 0.0291(17) 0.0075(14) 0.0027(14) 0.0193(16)
C58 0.080(3) 0.047(2) 0.0282(18) 0.0080(16) -0.0048(18) 0.036(2)
C59 0.109(4) 0.054(3) 0.053(3) 0.016(2) -0.009(2) 0.043(3)
C60 0.086(3) 0.072(3) 0.053(3) 0.035(2) 0.002(2) 0.037(3)
C61 0.070(3) 0.095(4) 0.032(2) 0.025(2) 0.0104(19) 0.047(3)
C62 0.054(2) 0.068(3) 0.0287(18) 0.0122(18) 0.0098(17) 0.037(2)
C63 0.0288(18) 0.050(2) 0.0224(16) 0.0042(15) 0.0059(13) 0.0198(16)
C64 0.033(2) 0.056(2) 0.038(2) 0.0076(18) 0.0081(16) 0.0139(18)
C65 0.035(2) 0.072(3) 0.056(3) 0.008(2) 0.010(2) -0.002(2)
C66 0.029(2) 0.114(5) 0.048(3) -0.006(3) 0.003(2) 0.004(3)
C67 0.033(2) 0.130(5) 0.039(2) 0.001(3) -0.0005(18) 0.043(3)
C68 0.040(2) 0.084(3) 0.0307(19) 0.0061(19) 0.0026(16) 0.038(2)
C69 0.046(2) 0.040(2) 0.0188(15) 0.0055(14) 0.0081(14) 0.0238(17)
C70 0.051(2) 0.050(2) 0.0223(16) 0.0019(15) 0.0028(15) 0.0351(19)
C71 0.073(3) 0.057(3) 0.038(2) 0.0042(18) -0.0001(19) 0.047(2)
C72 0.101(4) 0.062(3) 0.042(2) 0.009(2) 0.003(2) 0.057(3)
C73 0.104(4) 0.033(2) 0.037(2) 0.0085(17) 0.007(2) 0.024(2)
C74 0.063(3) 0.041(2) 0.0235(17) 0.0077(15) 0.0079(16) 0.019(2)
C75 0.032(2) 0.053(2) 0.049(2) -0.0019(17) 0.0009(16) 0.0267(18)
C76 0.184(7) 0.089(4) 0.091(4) 0.025(3) 0.002(4) 0.100(5)
C77 0.055(3) 0.038(2) 0.041(2) 0.0057(17) 0.0085(18) 0.0042(19)
C78 0.0329(18) 0.0362(18) 0.0203(15) 0.0107(13) 0.0002(13) 0.0190(15)
C79 0.0379(19) 0.044(2) 0.0226(16) 0.0121(14) 0.0034(14) 0.0226(17)
C80 0.054(2) 0.049(2) 0.0313(18) 0.0159(16) 0.0140(17) 0.032(2)
C81 0.073(3) 0.043(2) 0.0303(19) 0.0065(16) 0.0088(18) 0.034(2)
C82 0.058(3) 0.037(2) 0.0313(19) 0.0048(16) -0.0016(17) 0.0160(18)
C83 0.041(2) 0.0330(19) 0.0307(18) 0.0080(15) -0.0026(15) 0.0155(16)
C84 0.033(2) 0.049(2) 0.043(2) 0.0052(17) 0.0118(16) 0.0198(18)
C85 0.103(4) 0.056(3) 0.052(3) 0.004(2) 0.024(2) 0.041(3)
C86 0.036(2) 0.040(2) 0.048(2) 0.0071(17) -0.0037(17) 0.0120(17)
C87 0.057(6) 0.048(5) 0.052(5) 0.010(4) 0.006(4) 0.012(4)
C88 0.078(7) 0.063(6) 0.054(6) 0.007(5) 0.021(5) 0.008(5)
C89 0.080(7) 0.080(7) 0.038(5) -0.006(4) -0.009(5) 0.027(6)
C90 0.095(8) 0.068(6) 0.053(6) -0.007(5) -0.021(6) 0.054(6)
C91 0.097(8) 0.092(8) 0.071(7) -0.017(6) -0.014(6) 0.070(7)
C92 0.088(7) 0.064(6) 0.041(5) -0.001(4) -0.012(5) 0.046(5)
C93 0.070(8) 0.160(13) 0.105(9) 0.013(9) 0.008(7) 0.043(8)

loop_
_atom_type_symbol
_atom_type_description
_atom_type_scat_dispersion_real
_atom_type_scat_dispersion_imag
_atom_type_scat_source
C C 0.0033 0.0016 'International Tables Vol C Tables 4.2.6.8 and 6.1.1.4'
H H 0 0 'International Tables Vol C Tables 4.2.6.8 and 6.1.1.4'
Ba Ba -0.3244 2.2819 'International Tables Vol C Tables 4.2.6.8 and 6.1.1.4'
N N 0.0061 0.0033 'International Tables Vol C Tables 4.2.6.8 and 6.1.1.4'
P P 0.1023 0.0942 'International Tables Vol C Tables 4.2.6.8 and 6.1.1.4'

loop_
_geom_angle_atom_site_label_1
_geom_angle_atom_site_label_2
_geom_angle_atom_site_label_3
_geom_angle
N2 Ba N4 126.95(7)
N2 Ba N3 110.86(7)
N4 Ba N3 96.10(7)
N2 Ba N1 89.30(7)
N4 Ba N1 114.74(7)
N3 Ba N1 121.45(7)
N1 P1 C1 119.55(13)
N1 P1 C2 110.12(13)
C1 P1 C2 108.46(13)
N1 P1 C8 107.41(13)
C1 P1 C8 108.14(14)
C2 P1 C8 101.66(12)
N2 P2 C1 112.68(13)
N2 P2 C14 111.16(12)
C1 P2 C14 113.95(14)
N2 P2 C20 116.10(13)
C1 P2 C20 101.50(13)
C14 P2 C20 100.67(13)
N3 P3 C44 117.64(15)
N3 P3 C51 105.98(14)
C44 P3 C51 108.57(15)
N3 P3 C45 111.86(13)
C44 P3 C45 106.78(16)
C51 P3 C45 105.32(14)
N4 P4 C44 111.89(15)
N4 P4 C57 112.74(14)
C44 P4 C57 113.10(16)
N4 P4 C63 116.23(13)
C44 P4 C63 101.39(16)
C57 P4 C63 100.59(15)
C26 N1 P1 125.70(19)
C26 N1 Ba 120.68(17)
P1 N1 Ba 109.56(12)
C35 N2 P2 123.94(19)
C35 N2 Ba 111.95(16)
P2 N2 Ba 123.79(12)
C69 N3 P3 128.5(2)
C69 N3 Ba 110.16(17)
P3 N3 Ba 107.71(11)
C78 N4 P4 130.83(19)
C78 N4 Ba 112.67(16)
P4 N4 Ba 116.36(12)
P2 C1 P1 131.40(17)
C3 C2 C7 118.6(3)
C3 C2 P1 118.9(2)
C7 C2 P1 122.4(2)
C4 C3 C2 120.7(3)
C3 C4 C5 120.1(3)
C6 C5 C4 119.9(3)
C5 C6 C7 120.3(3)
C6 C7 C2 120.4(3)
C9 C8 C13 118.6(3)
C9 C8 P1 122.8(2)
C13 C8 P1 118.5(2)
C10 C9 C8 120.5(3)
C9 C10 C11 120.4(3)
C12 C11 C10 119.8(3)
C13 C12 C11 120.0(3)
C12 C13 C8 120.8(3)
C19 C14 C15 118.5(3)
C19 C14 P2 122.6(2)
C15 C14 P2 118.7(2)
C16 C15 C14 120.6(3)
C17 C16 C15 120.0(3)
C16 C17 C18 120.6(3)
C17 C18 C19 119.7(3)
C18 C19 C14 120.5(3)
C21 C20 C25 118.0(3)
C21 C20 P2 123.1(2)
C25 C20 P2 118.7(2)
C22 C21 C20 120.9(3)
C23 C22 C21 120.5(3)
C22 C23 C24 119.7(3)
C25 C24 C23 119.7(3)
C24 C25 C20 121.1(3)
N1 C26 C27 118.6(3)
N1 C26 C31 123.9(3)
C27 C26 C31 117.5(3)
C28 C27 C26 120.2(3)
C28 C27 C32 120.5(3)
C26 C27 C32 119.3(3)
C29 C28 C27 122.4(3)
C30 C29 C28 117.0(3)
C30 C29 C33 121.3(4)
C28 C29 C33 121.6(4)
C29 C30 C31 123.0(3)
C30 C31 C26 120.0(3)
C30 C31 C34 119.1(3)
C26 C31 C34 120.9(3)
C36 C35 C40 118.2(3)
C36 C35 N2 120.6(3)
C40 C35 N2 121.1(3)
C37 C36 C35 119.5(3)
C37 C36 C41 118.8(3)
C35 C36 C41 121.7(3)
C38 C37 C36 123.1(3)
C39 C38 C37 117.0(3)
C39 C38 C42 122.1(3)
C37 C38 C42 121.0(3)
C38 C39 C40 122.5(3)
C39 C40 C35 119.7(3)
C39 C40 C43 119.6(3)
C35 C40 C43 120.7(3)
P4 C44 P3 134.4(2)
C50 C45 C46 118.1(3)
C50 C45 P3 122.4(3)
C46 C45 P3 119.5(2)
C45 C46 C47 121.2(3)
C48 C47 C46 120.4(4)
C49 C48 C47 119.1(4)
C48 C49 C50 120.6(4)
C45 C50 C49 120.6(4)
C52 C51 C56 118.8(3)
C52 C51 P3 121.3(2)
C56 C51 P3 119.9(3)
C51 C52 C53 120.6(4)
C54 C53 C52 119.8(4)
C53 C54 C55 120.0(4)
C54 C55 C56 120.8(4)
C55 C56 C51 120.0(4)
C58 C57 C62 118.1(3)
C58 C57 P4 124.2(2)
C62 C57 P4 117.6(3)
C59 C58 C57 120.3(3)
C60 C59 C58 120.6(4)
C61 C60 C59 119.8(4)
C62 C61 C60 120.1(4)
C61 C62 C57 121.1(4)
C64 C63 C68 117.5(3)
C64 C63 P4 119.6(2)
C68 C63 P4 122.9(3)
C65 C64 C63 121.0(4)
C66 C65 C64 121.1(5)
C65 C66 C67 119.4(4)
C66 C67 C68 120.5(4)
C67 C68 C63 120.5(4)
C74 C69 C70 118.7(3)
C74 C69 N3 121.3(3)
C70 C69 N3 119.9(3)
C71 C70 C69 119.7(3)
C71 C70 C75 118.4(3)
C69 C70 C75 121.8(3)
C72 C71 C70 122.4(4)
C71 C72 C73 117.6(4)
C71 C72 C76 122.0(5)
C73 C72 C76 120.4(5)
C72 C73 C74 122.4(4)
C69 C74 C73 119.0(4)
C69 C74 C77 121.5(3)
C73 C74 C77 119.3(4)
C83 C78 C79 118.7(3)
C83 C78 N4 118.5(3)
C79 C78 N4 122.6(3)
C80 C79 C78 119.1(3)
C80 C79 C84 118.6(3)
C78 C79 C84 122.3(3)
C81 C80 C79 123.0(3)
C82 C81 C80 117.3(3)
C82 C81 C85 122.2(4)
C80 C81 C85 120.5(4)
C81 C82 C83 122.3(3)
C82 C83 C78 119.6(3)
C82 C83 C86 119.5(3)
C78 C83 C86 120.9(3)
C92 C87 C88 116.0(9)
C92 C87 C93 121.3(8)
C88 C87 C93 122.5(9)
C87 C88 C89 123.2(9)
C90 C89 C88 119.5(9)
C89 C90 C91 121.5(10)
C90 C91 C92 117.8(11)
C87 C92 C91 121.9(8)

loop_
_geom_bond_atom_site_label_1
_geom_bond_atom_site_label_2
_geom_bond_distance
Ba N2 2.736(2)
Ba N4 2.754(2)
Ba N3 2.756(2)
Ba N1 2.768(2)
P1 N1 1.612(2)
P1 C1 1.713(3)
P1 C2 1.822(3)
P1 C8 1.823(3)
P2 N2 1.609(2)
P2 C1 1.708(3)
P2 C14 1.838(3)
P2 C20 1.841(3)
P3 N3 1.604(3)
P3 C44 1.722(3)
P3 C51 1.818(3)
P3 C45 1.825(3)
P4 N4 1.602(2)
P4 C44 1.702(3)
P4 C57 1.817(3)
P4 C63 1.835(3)
N1 C26 1.410(4)
N2 C35 1.431(4)
N3 C69 1.417(4)
N4 C78 1.424(4)
C2 C3 1.393(4)
C2 C7 1.394(4)
C3 C4 1.381(4)
C4 C5 1.384(4)
C5 C6 1.376(4)
C6 C7 1.386(4)
C8 C9 1.392(4)
C8 C13 1.392(4)
C9 C10 1.378(4)
C10 C11 1.383(5)
C11 C12 1.381(5)
C12 C13 1.381(4)
C14 C19 1.395(4)
C14 C15 1.399(4)
C15 C16 1.382(4)
C16 C17 1.370(5)
C17 C18 1.384(5)
C18 C19 1.387(4)
C20 C21 1.390(4)
C20 C25 1.394(4)
C21 C22 1.387(4)
C22 C23 1.368(5)
C23 C24 1.394(5)
C24 C25 1.385(4)
C26 C27 1.416(4)
C26 C31 1.417(4)
C27 C28 1.392(5)
C27 C32 1.502(5)
C28 C29 1.387(5)
C29 C30 1.384(5)
C29 C33 1.510(5)
C30 C31 1.386(4)
C31 C34 1.511(4)
C35 C36 1.403(4)
C35 C40 1.411(4)
C36 C37 1.388(4)
C36 C41 1.504(4)
C37 C38 1.384(5)
C38 C39 1.378(5)
C38 C42 1.519(5)
C39 C40 1.394(5)
C40 C43 1.501(5)
C45 C50 1.377(5)
C45 C46 1.378(4)
C46 C47 1.381(5)
C47 C48 1.372(6)
C48 C49 1.365(6)
C49 C50 1.392(5)
C51 C52 1.380(5)
C51 C56 1.393(4)
C52 C53 1.388(5)
C53 C54 1.369(6)
C54 C55 1.370(6)
C55 C56 1.374(5)
C57 C58 1.387(4)
C57 C62 1.400(4)
C58 C59 1.383(5)
C59 C60 1.376(6)
C60 C61 1.373(6)
C61 C62 1.373(5)
C63 C64 1.394(5)
C63 C68 1.398(4)
C64 C65 1.381(5)
C65 C66 1.361(7)
C66 C67 1.377(7)
C67 C68 1.392(6)
C69 C74 1.402(5)
C69 C70 1.416(5)
C70 C71 1.387(5)
C70 C75 1.509(5)
C71 C72 1.377(6)
C72 C73 1.386(6)
C72 C76 1.516(5)
C73 C74 1.405(5)
C74 C77 1.508(5)
C78 C83 1.409(4)
C78 C79 1.415(4)
C79 C80 1.394(4)
C79 C84 1.489(5)
C80 C81 1.385(5)
C81 C82 1.384(5)
C81 C85 1.506(5)
C82 C83 1.399(5)
C83 C86 1.504(5)
C87 C92 1.351(12)
C87 C88 1.370(11)
C87 C93 1.516(13)
C88 C89 1.376(13)
C89 C90 1.286(13)
C90 C91 1.392(13)
C91 C92 1.396(13)
